data_4087100
loop_
_publ_author_name
'Barnett, Brandon R.'
'Labios, Liezel A.'
'Stauber, Julia M.'
'Moore, Curtis E.'
'Rheingold, Arnold L.'
'Figueroa, Joshua S.'

_publ_section_title
;
 Synthetic and Mechanistic Interrogation of Pd/Isocyanide-Catalyzed
 Cross-Coupling: \p-Acidic Ligands Enable Self-Aggregating Monoligated
 Pd(0) Intermediates
;
_journal_issue 4
_journal_name_full Organometallics
_journal_page_first 944
_journal_paper_doi 10.1021/acs.organomet.7b00035
_journal_volume 36
_journal_year 2017
_chemical_formula_moiety 'C34 H42 Cl N Pd, 1/2(C4 H8 O)'
_chemical_formula_sum 'C36 H46 Cl N O0.5 Pd'
_chemical_formula_weight 642.59
_chemical_name_common PdCl(allyl)(CNArDipp2)
_chemical_name_systematic
;
 ? 
;
_space_group_crystal_system monoclinic
_space_group_IT_number 14
_space_group_name_Hall '-P 2ybc'
_space_group_name_H-M_alt 'P 1 21/c 1'
_symmetry_space_group_name_Hall '-P 2ybc'
_symmetry_space_group_name_H-M 'P 1 21/c 1'
_atom_sites_solution_hydrogens geom
_atom_sites_solution_primary direct
_atom_sites_solution_secondary difmap
_audit_creation_date 2016-08-23
_audit_creation_method
;
Olex2 1.2
(compiled Jan 19 2015 12:28:14 for OlexSys, GUI svn.r4998)
;
_cell_angle_alpha 90.00
_cell_angle_beta 105.030(3)
_cell_angle_gamma 90.00
_cell_formula_units_Z 8
_cell_length_a 22.184(6)
_cell_length_b 18.952(5)
_cell_length_c 16.253(5)
_cell_measurement_reflns_used 9964
_cell_measurement_temperature 100(2)
_cell_measurement_theta_max 25.41
_cell_measurement_theta_min 2.51
_cell_volume 6600(3)
_computing_cell_refinement 'Bruker SAINT'
_computing_data_collection 'Bruker APEX2'
_computing_data_reduction 'Bruker SAINT'
_computing_molecular_graphics 'Olex2 (Dolomanov et al., 2009)'
_computing_publication_material 'Olex2 (Dolomanov et al., 2009)'
_computing_structure_refinement 'XLMP (Sheldrick, 2008)'
_computing_structure_solution 'SIR2004 (Burla et al., 2007)'
_diffrn_ambient_temperature 100.0
_diffrn_measured_fraction_theta_full 1.000
_diffrn_measured_fraction_theta_max 0.995
_diffrn_measurement_device_type 'Bruker APEX CCD'
_diffrn_measurement_method '\f and \w scans'
_diffrn_radiation_monochromator graphite
_diffrn_radiation_type MoK\a
_diffrn_radiation_wavelength 0.71073
_diffrn_reflns_av_R_equivalents 0.0400
_diffrn_reflns_av_unetI/netI 0.0461
_diffrn_reflns_limit_h_max 26
_diffrn_reflns_limit_h_min -26
_diffrn_reflns_limit_k_max 17
_diffrn_reflns_limit_k_min -22
_diffrn_reflns_limit_l_max 19
_diffrn_reflns_limit_l_min -17
_diffrn_reflns_number 36510
_diffrn_reflns_theta_full 25.00
_diffrn_reflns_theta_max 25.45
_diffrn_reflns_theta_min 0.95
_diffrn_source 'fine-focus sealed tube'
_diffrn_standards_number 0
_exptl_absorpt_coefficient_mu 0.669
_exptl_absorpt_correction_T_max 0.8723
_exptl_absorpt_correction_T_min 0.7900
_exptl_absorpt_correction_type multi-scan
_exptl_absorpt_process_details SADABS
_exptl_crystal_colour Colorless
_exptl_crystal_density_diffrn 1.294
_exptl_crystal_density_meas ?
_exptl_crystal_density_method 'not measured'
_exptl_crystal_description Block
_exptl_crystal_F_000 2688
_exptl_crystal_size_max 0.37
_exptl_crystal_size_mid 0.25
_exptl_crystal_size_min 0.21
_refine_diff_density_max 0.588
_refine_diff_density_min -0.688
_refine_diff_density_rms 0.073
_refine_ls_extinction_coef 'not measured'
_refine_ls_extinction_method none
_refine_ls_goodness_of_fit_ref 1.046
_refine_ls_hydrogen_treatment constr
_refine_ls_matrix_type full
_refine_ls_number_parameters 769
_refine_ls_number_reflns 12145
_refine_ls_number_restraints 1
_refine_ls_restrained_S_all 1.048
_refine_ls_R_factor_all 0.0553
_refine_ls_R_factor_gt 0.0378
_refine_ls_shift/su_max 0.001
_refine_ls_shift/su_mean 0.000
_refine_ls_structure_factor_coef Fsqd
_refine_ls_weighting_details 'calc w=1/[\s^2^(Fo^2^)+(0.0314P)^2^+8.2316P] where P=(Fo^2^+2Fc^2^)/3'
_refine_ls_weighting_scheme calc
_refine_ls_wR_factor_gt 0.0834
_refine_ls_wR_factor_ref 0.0972
_reflns_number_gt 9447
_reflns_number_total 12145
_reflns_threshold_expression >2sigma(I)
_cod_data_source_file om7b00035_si_003.cif
_cod_data_source_block jfig198
_cod_depositor_comments
;
The following automatic conversions were performed:

'_exptl_crystal_density_meas' value 'not measured' was changed to '?'
- the value is perceived as not measured.

Automatic conversion script
Id: cif_fix_values 4973 2017-02-22 13:04:09Z antanas 
;
_cod_original_cell_volume 6599(3)
_cod_original_formula_sum 'C36 H46 Cl N O0.50 Pd'
_cod_database_code 4087100
_olex2_refinement_description
;
1. Fixed Uiso
 At 1.2 times of:
  All C(H) groups, All C(H,H) groups, All C(H,H,H,H) groups
 At 1.5 times of:
  All C(H,H,H) groups
2. Restrained distances
 C37-C36B
 1.4 with sigma of 0.01
3. Uiso/Uaniso restraints and constraints
Uanis(C36B) = Uanis(C36)
4. Others
 Fixed Sof: C2(0.6) H2(0.6) C2B(0.4) H2B(0.4) H3aa(0.6) H3ab(0.6) H3bc(0.4)
 H3bd(0.4) C4(0.6) H4a(0.6) H4b(0.6) C4B(0.4) H4Ba(0.4) H4Bb(0.4) C36(0.7)
 H36(0.7) C36B(0.3) H36B(0.3) H37a(0.7) H37b(0.7) H37c(0.3) H37d(0.3) H38a(0.7)
 H38b(0.7) H38c(0.3) H38d(0.3) H63(0.6) H63a(0.4) C64(0.6) H64a(0.6) H64b(0.6)
 H64c(0.6) C65(0.6) H65a(0.6) H65b(0.6) H65c(0.6) C64B(0.4) H64d(0.4) H64e(0.4)
 H64f(0.4) C65B(0.4) H65d(0.4) H65e(0.4) H65f(0.4)
5.a Ternary CH refined with riding coordinates:
 C23(H23), C26(H26), C29(H29), C32(H32), C57(H57), C60(H60), C63(H63),
 C63(H63a), C66(H66)
5.b Secondary CH2 refined with riding coordinates:
 C1S(H1Sa,H1Sb), C2S(H2Sa,H2Sb), C3S(H3Sa,H3Sb), C4S(H4Sa,H4Sb)
5.c Aromatic/amide H refined with riding coordinates:
 C2(H2), C2B(H2B), C7(H7), C8(H8), C9(H9), C13(H13), C14(H14), C15(H15),
 C19(H19), C20(H20), C21(H21), C36(H36), C36B(H36B), C41(H41), C42(H42),
 C43(H43), C47(H47), C48(H48), C49(H49), C53(H53), C54(H54), C55(H55)
5.d X=CH2 refined with riding coordinates:
 C3(H3aa,H3ab), C3(H3bc,H3bd), C4(H4a,H4b), C4B(H4Ba,H4Bb), C37(H37a,H37b),
 C37(H37c,H37d), C38(H38a,H38b), C38(H38c,H38d)
5.e Idealised Me refined as rotating group:
 C24(H24a,H24b,H24c), C25(H25a,H25b,H25c), C27(H27a,H27b,H27c), C28(H28a,H28b,
 H28c), C30(H30a,H30b,H30c), C31(H31a,H31b,H31c), C33(H33a,H33b,H33c), C34(H34a,
 H34b,H34c), C58(H58a,H58b,H58c), C59(H59a,H59b,H59c), C61(H61a,H61b,H61c),
 C62(H62a,H62b,H62c), C64(H64a,H64b,H64c), C65(H65a,H65b,H65c), C64B(H64d,H64e,
 H64f), C65B(H65d,H65e,H65f), C67(H67a,H67b,H67c), C68(H68a,H68b,H68c)
;
_olex2_submission_special_instructions 'No special instructions were received'

loop_
_space_group_symop_id
_space_group_symop_operation_xyz
1 'x, y, z'
2 '-x, y+1/2, -z+1/2'
3 '-x, -y, -z'
4 'x, -y-1/2, z-1/2'

loop_
_atom_site_label
_atom_site_type_symbol
_atom_site_fract_x
_atom_site_fract_y
_atom_site_fract_z
_atom_site_U_iso_or_equiv
_atom_site_adp_type
_atom_site_occupancy
_atom_site_calc_flag
_atom_site_disorder_assembly
_atom_site_disorder_group
_atom_site_refinement_flags_posn
C1 C 0.68825(14) 0.40384(17) 0.0795(2) 0.0259(7) Uani 1 d . . .
C2 C 0.6173(4) 0.4133(4) 0.2630(5) 0.0344(16) Uani 0.60 d A 1 .
H2 H 0.6334 0.3852 0.3122 0.041 Uiso 0.60 calc A 1 R
C2B C 0.5844(5) 0.4272(5) 0.2265(7) 0.028(2) Uani 0.40 d A 2 .
H2B H 0.5406 0.4291 0.2024 0.034 Uiso 0.40 calc A 2 R
C3 C 0.61715(16) 0.4860(2) 0.2698(2) 0.0357(9) Uani 1 d . . .
H3AA H 0.6010 0.5141 0.2206 0.043 Uiso 0.60 calc A 1 R
H3AB H 0.6331 0.5078 0.3237 0.043 Uiso 0.60 calc A 1 R
H3BC H 0.6610 0.4833 0.2935 0.043 Uiso 0.40 calc A 2 R
H3BD H 0.5953 0.5281 0.2752 0.043 Uiso 0.40 calc A 2 R
C4 C 0.5936(4) 0.3809(5) 0.1834(5) 0.0370(19) Uani 0.60 d A 1 .
H4A H 0.5775 0.4090 0.1342 0.044 Uiso 0.60 calc A 1 R
H4B H 0.5938 0.3310 0.1788 0.044 Uiso 0.60 calc A 1 R
C4B C 0.6185(5) 0.3659(6) 0.2199(8) 0.029(2) Uani 0.40 d A 2 .
H4BA H 0.6623 0.3647 0.2443 0.035 Uiso 0.40 calc A 2 R
H4BB H 0.5977 0.3256 0.1911 0.035 Uiso 0.40 calc A 2 R
C5 C 0.70067(14) 0.34555(16) -0.0567(2) 0.0231(7) Uani 1 d . . .
C6 C 0.75883(14) 0.34075(16) -0.07458(19) 0.0220(7) Uani 1 d . . .
C7 C 0.76003(14) 0.31271(18) -0.1528(2) 0.0285(8) Uani 1 d . . .
H7 H 0.7987 0.3081 -0.1671 0.034 Uiso 1 calc . . R
C8 C 0.70541(15) 0.29133(19) -0.2103(2) 0.0333(8) Uani 1 d . . .
H8 H 0.7070 0.2721 -0.2636 0.040 Uiso 1 calc . . R
C9 C 0.64861(15) 0.29772(18) -0.1909(2) 0.0304(8) Uani 1 d . . .
H9 H 0.6116 0.2833 -0.2313 0.037 Uiso 1 calc . . R
C10 C 0.64492(14) 0.32500(17) -0.1128(2) 0.0237(7) Uani 1 d . . .
C11 C 0.81615(13) 0.36835(17) -0.01264(19) 0.0229(7) Uani 1 d . . .
C12 C 0.83318(15) 0.43884(18) -0.0179(2) 0.0275(7) Uani 1 d . . .
C13 C 0.88735(17) 0.4628(2) 0.0389(2) 0.0392(9) Uani 1 d . . .
H13 H 0.8998 0.5105 0.0360 0.047 Uiso 1 calc . . R
C14 C 0.92326(17) 0.4189(2) 0.0992(2) 0.0431(10) Uani 1 d . . .
H14 H 0.9603 0.4364 0.1371 0.052 Uiso 1 calc . . R
C15 C 0.90593(16) 0.3498(2) 0.1051(2) 0.0362(9) Uani 1 d . . .
H15 H 0.9309 0.3201 0.1477 0.043 Uiso 1 calc . . R
C16 C 0.85239(14) 0.32291(17) 0.0496(2) 0.0257(7) Uani 1 d . . .
C17 C 0.58329(14) 0.33534(18) -0.0926(2) 0.0255(7) Uani 1 d . . .
C18 C 0.55289(14) 0.27781(18) -0.0670(2) 0.0268(7) Uani 1 d . . .
C19 C 0.49436(15) 0.28888(19) -0.0519(2) 0.0326(8) Uani 1 d . . .
H19 H 0.4727 0.2504 -0.0353 0.039 Uiso 1 calc . . R
C20 C 0.46778(16) 0.35508(19) -0.0609(2) 0.0379(9) Uani 1 d . . .
H20 H 0.4276 0.3617 -0.0518 0.045 Uiso 1 calc . . R
C21 C 0.49926(16) 0.4119(2) -0.0831(2) 0.0368(9) Uani 1 d . . .
H21 H 0.4809 0.4575 -0.0872 0.044 Uiso 1 calc . . R
C22 C 0.55778(14) 0.40353(18) -0.0998(2) 0.0280(7) Uani 1 d . . .
C23 C 0.79528(17) 0.48869(18) -0.0846(2) 0.0336(8) Uani 1 d . . .
H23 H 0.7548 0.4648 -0.1117 0.040 Uiso 1 calc . . R
C24 C 0.7799(2) 0.5580(2) -0.0464(3) 0.0454(10) Uani 1 d . . .
H24A H 0.7603 0.5478 -0.0001 0.068 Uiso 1 calc . . GR
H24B H 0.7512 0.5857 -0.0906 0.068 Uiso 1 calc . . GR
H24C H 0.8185 0.5848 -0.0239 0.068 Uiso 1 calc . . GR
C25 C 0.8290(2) 0.5016(2) -0.1546(2) 0.0454(10) Uani 1 d . . .
H25A H 0.8698 0.5231 -0.1295 0.068 Uiso 1 calc . . GR
H25B H 0.8040 0.5333 -0.1978 0.068 Uiso 1 calc . . GR
H25C H 0.8348 0.4565 -0.1812 0.068 Uiso 1 calc . . GR
C26 C 0.83300(15) 0.24659(17) 0.0563(2) 0.0288(8) Uani 1 d . . .
H26 H 0.7991 0.2354 0.0041 0.035 Uiso 1 calc . . R
C27 C 0.80675(18) 0.2358(2) 0.1333(3) 0.0419(9) Uani 1 d . . .
H27A H 0.7908 0.1875 0.1329 0.063 Uiso 1 calc . . GR
H27B H 0.7728 0.2694 0.1309 0.063 Uiso 1 calc . . GR
H27C H 0.8398 0.2435 0.1857 0.063 Uiso 1 calc . . GR
C28 C 0.88654(19) 0.1955(2) 0.0600(3) 0.0522(11) Uani 1 d . . .
H28A H 0.9051 0.2052 0.0125 0.078 Uiso 1 calc . . GR
H28B H 0.8708 0.1470 0.0556 0.078 Uiso 1 calc . . GR
H28C H 0.9183 0.2015 0.1140 0.078 Uiso 1 calc . . GR
C29 C 0.58362(15) 0.20569(18) -0.0504(2) 0.0311(8) Uani 1 d . . .
H29 H 0.6192 0.2049 -0.0776 0.037 Uiso 1 calc . . R
C30 C 0.54022(17) 0.14515(19) -0.0878(2) 0.0374(9) Uani 1 d . . .
H30A H 0.5063 0.1426 -0.0595 0.056 Uiso 1 calc . . GR
H30B H 0.5637 0.1007 -0.0790 0.056 Uiso 1 calc . . GR
H30C H 0.5228 0.1530 -0.1489 0.056 Uiso 1 calc . . GR
C31 C 0.6106(2) 0.1960(2) 0.0455(3) 0.0491(11) Uani 1 d . . .
H31A H 0.6401 0.2342 0.0677 0.074 Uiso 1 calc . . GR
H31B H 0.6323 0.1505 0.0564 0.074 Uiso 1 calc . . GR
H31C H 0.5767 0.1969 0.0740 0.074 Uiso 1 calc . . GR
C32 C 0.59108(16) 0.46637(18) -0.1260(2) 0.0331(8) Uani 1 d . . .
H32 H 0.6360 0.4528 -0.1159 0.040 Uiso 1 calc . . R
C33 C 0.56661(17) 0.4803(2) -0.2211(3) 0.0433(10) Uani 1 d . . .
H33A H 0.5730 0.4383 -0.2530 0.065 Uiso 1 calc . . GR
H33B H 0.5891 0.5203 -0.2372 0.065 Uiso 1 calc . . GR
H33C H 0.5220 0.4913 -0.2343 0.065 Uiso 1 calc . . GR
C34 C 0.58930(17) 0.53220(19) -0.0739(3) 0.0409(9) Uani 1 d . . .
H34A H 0.5460 0.5482 -0.0833 0.061 Uiso 1 calc . . GR
H34B H 0.6141 0.5694 -0.0913 0.061 Uiso 1 calc . . GR
H34C H 0.6066 0.5216 -0.0133 0.061 Uiso 1 calc . . GR
C35 C 0.22954(14) 0.04662(18) 0.0844(2) 0.0269(7) Uani 1 d . . .
C36 C 0.1608(3) -0.0682(4) 0.2276(5) 0.0540(18) Uani 0.70 d B 1 .
H36 H 0.1739 -0.0715 0.2879 0.065 Uiso 0.70 calc B 1 R
C36B C 0.1287(6) -0.0697(7) 0.1750(11) 0.0540(18) Uani 0.30 d B 2 D
H36B H 0.0854 -0.0781 0.1521 0.065 Uiso 0.30 calc B 2 R
C37 C 0.1628(2) -0.1280(3) 0.1818(3) 0.0686(15) Uani 1 d . . D
H37A H 0.1501 -0.1267 0.1213 0.082 Uiso 0.70 calc B 1 R
H37B H 0.1768 -0.1711 0.2104 0.082 Uiso 0.70 calc B 1 R
H37C H 0.2068 -0.1258 0.2040 0.082 Uiso 0.30 calc B 2 R
H37D H 0.1431 -0.1721 0.1645 0.082 Uiso 0.30 calc B 2 R
C38 C 0.14142(19) -0.0035(2) 0.1927(3) 0.0525(11) Uani 1 d . . .
H38A H 0.1281 0.0017 0.1325 0.063 Uiso 0.70 calc B 1 R
H38B H 0.1413 0.0360 0.2286 0.063 Uiso 0.70 calc B 1 R
H38C H 0.1834 0.0109 0.2160 0.063 Uiso 0.30 calc B 2 R
H38D H 0.1087 0.0303 0.1823 0.063 Uiso 0.30 calc B 2 R
C39 C 0.23663(14) 0.16170(16) 0.00655(19) 0.0218(7) Uani 1 d . . .
C40 C 0.29241(14) 0.18748(16) -0.00711(19) 0.0219(7) Uani 1 d . . .
C41 C 0.28886(15) 0.25148(16) -0.0505(2) 0.0252(7) Uani 1 d . . .
H41 H 0.3258 0.2715 -0.0598 0.030 Uiso 1 calc . . R
C42 C 0.23282(15) 0.28631(17) -0.0801(2) 0.0277(7) Uani 1 d . . .
H42 H 0.2315 0.3299 -0.1093 0.033 Uiso 1 calc . . R
C43 C 0.17827(15) 0.25787(17) -0.0673(2) 0.0277(7) Uani 1 d . . .
H43 H 0.1398 0.2818 -0.0892 0.033 Uiso 1 calc . . R
C44 C 0.17910(14) 0.19525(16) -0.02324(19) 0.0206(6) Uani 1 d . . .
C45 C 0.35165(14) 0.14639(17) 0.0221(2) 0.0251(7) Uani 1 d . . .
C46 C 0.39624(15) 0.16690(18) 0.0964(2) 0.0289(8) Uani 1 d . . .
C47 C 0.45040(15) 0.12618(19) 0.1231(2) 0.0335(8) Uani 1 d . . .
H47 H 0.4814 0.1393 0.1730 0.040 Uiso 1 calc . . R
C48 C 0.45947(16) 0.0673(2) 0.0781(2) 0.0377(9) Uani 1 d . . .
H48 H 0.4963 0.0398 0.0974 0.045 Uiso 1 calc . . R
C49 C 0.41537(16) 0.04828(19) 0.0054(2) 0.0337(8) Uani 1 d . . .
H49 H 0.4224 0.0077 -0.0252 0.040 Uiso 1 calc . . R
C50 C 0.36054(15) 0.08692(17) -0.0249(2) 0.0285(8) Uani 1 d . . .
C51 C 0.12174(14) 0.16465(16) -0.00458(19) 0.0220(7) Uani 1 d . . .
C52 C 0.10294(15) 0.19087(17) 0.0657(2) 0.0265(7) Uani 1 d D . .
C53 C 0.05008(15) 0.16184(18) 0.0841(2) 0.0302(8) Uani 1 d . . .
H53 H 0.0364 0.1793 0.1310 0.036 Uiso 1 calc . . R
C54 C 0.01767(15) 0.10819(18) 0.0350(2) 0.0321(8) Uani 1 d . . .
H54 H -0.0181 0.0888 0.0486 0.038 Uiso 1 calc . . R
C55 C 0.03641(15) 0.08213(18) -0.0338(2) 0.0316(8) Uani 1 d . . .
H55 H 0.0135 0.0451 -0.0672 0.038 Uiso 1 calc . . R
C56 C 0.08916(14) 0.11004(17) -0.0548(2) 0.0246(7) Uani 1 d . . .
C57 C 0.38532(16) 0.22836(18) 0.1507(2) 0.0341(8) Uani 1 d . . .
H57 H 0.3516 0.2584 0.1146 0.041 Uiso 1 calc . . R
C58 C 0.4426(2) 0.2744(2) 0.1823(3) 0.0582(12) Uani 1 d . . .
H58A H 0.4750 0.2477 0.2226 0.087 Uiso 1 calc . . GR
H58B H 0.4314 0.3162 0.2107 0.087 Uiso 1 calc . . GR
H58C H 0.4582 0.2892 0.1338 0.087 Uiso 1 calc . . GR
C59 C 0.3619(3) 0.2008(3) 0.2249(3) 0.0795(18) Uani 1 d . . .
H59A H 0.3250 0.1712 0.2031 0.119 Uiso 1 calc . . GR
H59B H 0.3509 0.2407 0.2566 0.119 Uiso 1 calc . . GR
H59C H 0.3948 0.1728 0.2629 0.119 Uiso 1 calc . . GR
C60 C 0.31388(17) 0.06720(18) -0.1079(2) 0.0343(8) Uani 1 d . . .
H60 H 0.2716 0.0814 -0.1027 0.041 Uiso 1 calc . . R
C61 C 0.3275(2) 0.1107(2) -0.1810(2) 0.0473(10) Uani 1 d . . .
H61A H 0.3227 0.1610 -0.1704 0.071 Uiso 1 calc . . GR
H61B H 0.2982 0.0972 -0.2349 0.071 Uiso 1 calc . . GR
H61C H 0.3703 0.1015 -0.1842 0.071 Uiso 1 calc . . GR
C62 C 0.31120(19) -0.01176(19) -0.1280(3) 0.0431(10) Uani 1 d . . .
H62A H 0.3512 -0.0270 -0.1371 0.065 Uiso 1 calc . . GR
H62B H 0.2778 -0.0208 -0.1796 0.065 Uiso 1 calc . . GR
H62C H 0.3029 -0.0381 -0.0802 0.065 Uiso 1 calc . . GR
C63 C 0.13795(16) 0.24963(19) 0.1210(2) 0.0333(8) Uani 1 d . . .
H63 H 0.1767 0.2594 0.1023 0.040 Uiso 0.60 calc C 1 R
H63A H 0.1632 0.2757 0.0880 0.040 Uiso 0.40 calc C 2 R
C64 C 0.0971(4) 0.3163(5) 0.1037(6) 0.052(2) Uani 0.60 d D 1 .
H64A H 0.0592 0.3087 0.1229 0.078 Uiso 0.60 calc D 1 GR
H64B H 0.0856 0.3265 0.0425 0.078 Uiso 0.60 calc D 1 GR
H64C H 0.1204 0.3563 0.1346 0.078 Uiso 0.60 calc D 1 GR
C65 C 0.1571(4) 0.2316(6) 0.2131(6) 0.049(2) Uani 0.60 d D 1 .
H65A H 0.1199 0.2224 0.2334 0.073 Uiso 0.60 calc D 1 GR
H65B H 0.1805 0.2711 0.2451 0.073 Uiso 0.60 calc D 1 GR
H65C H 0.1836 0.1895 0.2216 0.073 Uiso 0.60 calc D 1 GR
C64B C 0.0979(7) 0.3028(7) 0.1533(10) 0.058(4) Uani 0.40 d D 2 .
H64D H 0.0794 0.2800 0.1950 0.087 Uiso 0.40 calc D 2 GR
H64E H 0.0647 0.3201 0.1053 0.087 Uiso 0.40 calc D 2 GR
H64F H 0.1239 0.3425 0.1803 0.087 Uiso 0.40 calc D 2 GR
C65B C 0.1844(8) 0.2144(9) 0.2015(10) 0.065(5) Uani 0.40 d D 2 .
H65D H 0.2062 0.2514 0.2400 0.098 Uiso 0.40 calc D 2 GR
H65E H 0.2149 0.1854 0.1827 0.098 Uiso 0.40 calc D 2 GR
H65F H 0.1607 0.1848 0.2314 0.098 Uiso 0.40 calc D 2 GR
C66 C 0.10713(15) 0.08098(18) -0.1325(2) 0.0294(8) Uani 1 d . . .
H66 H 0.1443 0.1080 -0.1392 0.035 Uiso 1 calc . . R
C67 C 0.05461(19) 0.0920(2) -0.2127(2) 0.0512(11) Uani 1 d . . .
H67A H 0.0175 0.0662 -0.2077 0.077 Uiso 1 calc . . GR
H67B H 0.0677 0.0745 -0.2622 0.077 Uiso 1 calc . . GR
H67C H 0.0449 0.1424 -0.2201 0.077 Uiso 1 calc . . GR
C68 C 0.12506(19) 0.0033(2) -0.1227(2) 0.0430(10) Uani 1 d . . .
H68A H 0.1590 -0.0032 -0.0709 0.065 Uiso 1 calc . . GR
H68B H 0.1389 -0.0123 -0.1723 0.065 Uiso 1 calc . . GR
H68C H 0.0888 -0.0247 -0.1185 0.065 Uiso 1 calc . . GR
C1S C 0.02026(18) 0.7282(2) 0.1531(3) 0.0491(10) Uani 1 d . . .
H1SA H 0.0500 0.7629 0.1870 0.059 Uiso 1 calc . . R
H1SB H -0.0049 0.7519 0.1012 0.059 Uiso 1 calc . . R
C2S C 0.0541(2) 0.6672(3) 0.1302(4) 0.0726(16) Uani 1 d . . .
H2SA H 0.0942 0.6596 0.1732 0.087 Uiso 1 calc . . R
H2SB H 0.0623 0.6741 0.0737 0.087 Uiso 1 calc . . R
C3S C 0.0107(2) 0.6069(3) 0.1287(4) 0.0725(15) Uani 1 d . . .
H3SA H -0.0194 0.6023 0.0721 0.087 Uiso 1 calc . . R
H3SB H 0.0340 0.5620 0.1429 0.087 Uiso 1 calc . . R
C4S C -0.0212(2) 0.6257(2) 0.1942(3) 0.0646(13) Uani 1 d . . .
H4SA H -0.0650 0.6091 0.1773 0.077 Uiso 1 calc . . R
H4SB H 0.0000 0.6034 0.2491 0.077 Uiso 1 calc . . R
Cl1 Cl 0.71354(6) 0.56026(5) 0.16377(7) 0.0525(3) Uani 1 d . . .
Cl2 Cl 0.26697(5) -0.11441(5) 0.06008(7) 0.0458(2) Uani 1 d . . .
N1 N 0.69753(11) 0.37643(14) 0.02085(17) 0.0230(6) Uani 1 d . . .
N2 N 0.23777(11) 0.09805(14) 0.05134(16) 0.0219(6) Uani 1 d . . .
O1S O -0.01916(16) 0.70025(16) 0.2021(2) 0.0670(9) Uani 1 d . . .
Pd1 Pd 0.663116(11) 0.452840(13) 0.173452(15) 0.02281(7) Uani 1 d A . .
Pd2 Pd 0.207366(12) -0.044434(14) 0.129913(18) 0.03105(8) Uani 1 d B . .

loop_
_atom_site_aniso_label
_atom_site_aniso_U_11
_atom_site_aniso_U_22
_atom_site_aniso_U_33
_atom_site_aniso_U_23
_atom_site_aniso_U_13
_atom_site_aniso_U_12
C1 0.0230(16) 0.0231(17) 0.0325(19) -0.0002(15) 0.0090(14) 0.0002(13)
C2 0.033(4) 0.047(5) 0.029(4) 0.008(4) 0.019(3) 0.003(3)
C2B 0.032(5) 0.031(6) 0.028(5) 0.003(5) 0.021(5) -0.002(4)
C3 0.036(2) 0.042(2) 0.037(2) 0.0005(18) 0.0224(17) 0.0069(17)
C4 0.031(4) 0.039(5) 0.043(5) 0.011(4) 0.012(4) -0.007(3)
C4B 0.025(6) 0.031(6) 0.032(6) 0.000(5) 0.011(5) -0.010(5)
C5 0.0255(16) 0.0216(17) 0.0240(16) -0.0020(14) 0.0097(13) 0.0024(13)
C6 0.0231(16) 0.0204(16) 0.0231(16) 0.0001(13) 0.0069(13) 0.0019(13)
C7 0.0216(16) 0.0323(19) 0.0336(19) -0.0061(16) 0.0110(14) -0.0005(14)
C8 0.0306(18) 0.044(2) 0.0274(18) -0.0133(17) 0.0108(15) -0.0008(16)
C9 0.0224(16) 0.037(2) 0.0303(19) -0.0083(16) 0.0037(14) -0.0048(15)
C10 0.0216(15) 0.0240(17) 0.0249(17) -0.0005(14) 0.0052(13) 0.0024(13)
C11 0.0166(14) 0.0304(18) 0.0225(16) -0.0022(14) 0.0064(13) -0.0031(13)
C12 0.0274(17) 0.0297(19) 0.0269(18) 0.0011(15) 0.0096(14) -0.0042(14)
C13 0.040(2) 0.034(2) 0.041(2) -0.0019(18) 0.0064(17) -0.0185(17)
C14 0.035(2) 0.051(3) 0.037(2) -0.0009(19) -0.0016(17) -0.0168(18)
C15 0.0289(18) 0.043(2) 0.033(2) 0.0064(17) 0.0012(15) -0.0035(16)
C16 0.0244(16) 0.0283(18) 0.0263(17) -0.0010(15) 0.0100(14) 0.0003(14)
C17 0.0196(15) 0.0309(19) 0.0262(17) -0.0024(15) 0.0060(13) 0.0014(14)
C18 0.0241(16) 0.0294(19) 0.0267(18) -0.0006(15) 0.0059(14) -0.0006(14)
C19 0.0261(17) 0.035(2) 0.039(2) -0.0002(17) 0.0134(15) -0.0032(15)
C20 0.0230(17) 0.041(2) 0.054(2) 0.0019(19) 0.0168(17) 0.0076(16)
C21 0.0285(18) 0.033(2) 0.050(2) 0.0072(18) 0.0127(17) 0.0106(15)
C22 0.0212(16) 0.0282(18) 0.0351(19) 0.0042(15) 0.0084(14) 0.0013(14)
C23 0.039(2) 0.0282(19) 0.033(2) -0.0018(16) 0.0086(16) -0.0055(16)
C24 0.057(3) 0.035(2) 0.047(2) -0.0011(19) 0.018(2) 0.0038(19)
C25 0.060(3) 0.043(2) 0.036(2) 0.0063(19) 0.0169(19) 0.012(2)
C26 0.0263(17) 0.0278(19) 0.0334(19) 0.0023(15) 0.0098(15) 0.0029(14)
C27 0.045(2) 0.035(2) 0.051(2) 0.0076(19) 0.0213(19) -0.0004(18)
C28 0.047(2) 0.038(2) 0.078(3) 0.007(2) 0.027(2) 0.0101(19)
C29 0.0303(18) 0.0268(19) 0.039(2) -0.0009(16) 0.0141(16) 0.0015(15)
C30 0.043(2) 0.030(2) 0.043(2) -0.0025(17) 0.0180(18) -0.0054(16)
C31 0.057(3) 0.033(2) 0.049(2) -0.0012(19) -0.001(2) 0.0114(19)
C32 0.0256(17) 0.0299(19) 0.044(2) 0.0054(17) 0.0096(16) 0.0024(14)
C33 0.037(2) 0.046(2) 0.050(2) 0.005(2) 0.0162(18) -0.0100(18)
C34 0.037(2) 0.032(2) 0.052(2) 0.0033(19) 0.0086(18) -0.0001(16)
C35 0.0247(16) 0.0280(19) 0.0300(18) 0.0013(16) 0.0106(14) 0.0016(14)
C36 0.032(3) 0.068(4) 0.073(5) 0.049(4) 0.032(3) 0.014(3)
C36B 0.032(3) 0.068(4) 0.073(5) 0.049(4) 0.032(3) 0.014(3)
C37 0.097(4) 0.047(3) 0.082(4) 0.010(3) 0.058(3) -0.027(3)
C38 0.049(2) 0.055(3) 0.068(3) 0.011(2) 0.042(2) -0.001(2)
C39 0.0281(16) 0.0150(16) 0.0238(16) -0.0016(13) 0.0095(13) -0.0020(13)
C40 0.0261(16) 0.0201(16) 0.0218(16) -0.0017(13) 0.0105(13) -0.0028(13)
C41 0.0297(17) 0.0219(17) 0.0272(17) -0.0009(14) 0.0132(14) -0.0058(14)
C42 0.0406(19) 0.0187(17) 0.0249(17) 0.0019(14) 0.0103(15) -0.0011(14)
C43 0.0330(18) 0.0276(18) 0.0235(17) 0.0027(15) 0.0089(14) 0.0046(15)
C44 0.0250(16) 0.0189(16) 0.0192(15) 0.0004(13) 0.0082(13) -0.0012(13)
C45 0.0252(16) 0.0215(17) 0.0336(18) 0.0056(15) 0.0166(14) -0.0025(13)
C46 0.0265(17) 0.0278(18) 0.0359(19) 0.0024(16) 0.0143(15) -0.0040(14)
C47 0.0251(17) 0.035(2) 0.042(2) 0.0041(17) 0.0114(16) -0.0015(15)
C48 0.0306(19) 0.040(2) 0.048(2) 0.0115(19) 0.0204(18) 0.0101(16)
C49 0.0368(19) 0.032(2) 0.041(2) 0.0023(17) 0.0258(17) 0.0036(16)
C50 0.0327(18) 0.0238(18) 0.0358(19) 0.0039(15) 0.0209(16) -0.0008(14)
C51 0.0224(15) 0.0205(16) 0.0236(16) 0.0059(14) 0.0071(13) 0.0041(13)
C52 0.0281(17) 0.0252(18) 0.0282(18) 0.0046(15) 0.0110(14) 0.0023(14)
C53 0.0328(18) 0.0306(19) 0.0325(19) 0.0032(16) 0.0178(15) 0.0036(15)
C54 0.0264(17) 0.0276(19) 0.047(2) 0.0036(17) 0.0182(16) 0.0013(14)
C55 0.0250(17) 0.0267(19) 0.043(2) -0.0006(16) 0.0082(15) -0.0002(14)
C56 0.0257(16) 0.0221(17) 0.0269(17) 0.0029(14) 0.0082(14) 0.0020(13)
C57 0.0334(19) 0.0289(19) 0.037(2) -0.0050(16) 0.0042(16) 0.0001(15)
C58 0.050(3) 0.044(3) 0.074(3) -0.014(2) 0.004(2) -0.014(2)
C59 0.136(5) 0.052(3) 0.078(4) -0.025(3) 0.077(4) -0.015(3)
C60 0.044(2) 0.0284(19) 0.036(2) -0.0033(16) 0.0195(17) -0.0003(16)
C61 0.075(3) 0.037(2) 0.034(2) -0.0024(18) 0.021(2) -0.007(2)
C62 0.056(2) 0.031(2) 0.049(2) -0.0061(18) 0.024(2) -0.0010(18)
C63 0.0372(19) 0.035(2) 0.0315(19) -0.0089(16) 0.0154(16) -0.0080(16)
C64 0.063(5) 0.033(5) 0.065(6) -0.013(5) 0.027(5) -0.009(4)
C65 0.051(6) 0.061(7) 0.034(4) -0.010(4) 0.010(4) -0.009(5)
C64B 0.061(8) 0.031(7) 0.097(12) -0.017(8) 0.045(9) -0.011(6)
C65B 0.083(13) 0.048(8) 0.045(9) -0.012(6) -0.019(8) 0.015(9)
C66 0.0322(18) 0.0300(19) 0.0272(18) -0.0043(15) 0.0101(15) -0.0036(15)
C67 0.054(3) 0.070(3) 0.027(2) 0.000(2) 0.0054(19) 0.013(2)
C68 0.058(3) 0.038(2) 0.038(2) -0.0064(18) 0.0221(19) 0.0027(19)
C1S 0.040(2) 0.050(3) 0.061(3) 0.004(2) 0.020(2) 0.0021(19)
C2S 0.061(3) 0.062(3) 0.112(4) -0.023(3) 0.054(3) -0.015(2)
C3S 0.072(3) 0.058(3) 0.099(4) -0.024(3) 0.043(3) -0.019(3)
C4S 0.072(3) 0.053(3) 0.079(4) 0.011(3) 0.038(3) 0.004(2)
Cl1 0.0859(8) 0.0323(5) 0.0518(6) -0.0063(5) 0.0403(6) -0.0217(5)
Cl2 0.0460(5) 0.0301(5) 0.0634(7) -0.0060(5) 0.0177(5) -0.0017(4)
N1 0.0193(13) 0.0226(14) 0.0283(15) -0.0013(12) 0.0083(11) 0.0010(11)
N2 0.0227(13) 0.0194(14) 0.0264(14) 0.0021(12) 0.0111(11) -0.0001(11)
O1S 0.084(2) 0.052(2) 0.084(2) 0.0054(18) 0.055(2) 0.0134(17)
Pd1 0.02535(13) 0.02146(14) 0.02351(13) -0.00016(11) 0.00972(10) 0.00137(10)
Pd2 0.02709(14) 0.02372(15) 0.04388(17) 0.01206(12) 0.01195(12) -0.00112(11)

loop_
_atom_type_symbol
_atom_type_description
_atom_type_scat_dispersion_real
_atom_type_scat_dispersion_imag
_atom_type_scat_source
C C 0.0033 0.0016 'International Tables Vol C Tables 4.2.6.8 and 6.1.1.4'
H H 0.0000 0.0000 'International Tables Vol C Tables 4.2.6.8 and 6.1.1.4'
Cl Cl 0.1484 0.1585 'International Tables Vol C Tables 4.2.6.8 and 6.1.1.4'
N N 0.0061 0.0033 'International Tables Vol C Tables 4.2.6.8 and 6.1.1.4'
O O 0.0106 0.0060 'International Tables Vol C Tables 4.2.6.8 and 6.1.1.4'
Pd Pd -0.9988 1.0072 'International Tables Vol C Tables 4.2.6.8 and 6.1.1.4'

loop_
_geom_angle_atom_site_label_1
_geom_angle_atom_site_label_2
_geom_angle_atom_site_label_3
_geom_angle
N1 C1 Pd1 174.0(3)
C3 C2 H2 120.0
C3 C2 C4 120.0(7)
C3 C2 Pd1 73.4(3)
C4 C2 H2 120.0
C4 C2 Pd1 69.7(4)
Pd1 C2 H2 129.4
C3 C2B H2B 120.9
C3 C2B Pd1 70.3(4)
C4B C2B H2B 120.9
C4B C2B C3 118.2(10)
C4B C2B Pd1 69.8(5)
Pd1 C2B H2B 131.6
C2 C3 C2B 35.6(4)
C2 C3 H3AA 120.0
C2 C3 H3AB 120.0
C2 C3 H3BC 87.5
C2 C3 H3BD 149.0
C2 C3 Pd1 69.1(3)
C2B C3 H3AA 89.4
C2B C3 H3AB 145.4
C2B C3 H3BC 120.0
C2B C3 H3BD 120.0
C2B C3 Pd1 71.9(4)
H3AA C3 H3AB 120.0
H3AA C3 H3BC 119.6
H3AA C3 H3BD 61.1
H3AB C3 H3BC 63.3
H3AB C3 H3BD 68.1
H3BC C3 H3BD 120.0
Pd1 C3 H3AA 72.5
Pd1 C3 H3AB 131.1
Pd1 C3 H3BC 69.8
Pd1 C3 H3BD 131.0
C2 C4 H4A 120.0
C2 C4 H4B 120.0
C2 C4 Pd1 71.4(4)
H4A C4 H4B 120.0
Pd1 C4 H4A 72.2
Pd1 C4 H4B 128.7
C2B C4B H4BA 120.0
C2B C4B H4BB 120.0
C2B C4B Pd1 72.5(5)
H4BA C4B H4BB 120.0
Pd1 C4B H4BA 69.6
Pd1 C4B H4BB 130.5
C6 C5 N1 118.4(3)
C10 C5 C6 123.9(3)
C10 C5 N1 117.5(3)
C5 C6 C11 120.4(3)
C7 C6 C5 117.0(3)
C7 C6 C11 122.4(3)
C6 C7 H7 119.7
C6 C7 C8 120.7(3)
C8 C7 H7 119.7
C7 C8 H8 119.7
C9 C8 C7 120.7(3)
C9 C8 H8 119.7
C8 C9 H9 119.6
C8 C9 C10 120.9(3)
C10 C9 H9 119.6
C5 C10 C9 116.7(3)
C5 C10 C17 121.8(3)
C9 C10 C17 121.4(3)
C12 C11 C6 119.3(3)
C12 C11 C16 121.0(3)
C16 C11 C6 119.7(3)
C11 C12 C23 122.0(3)
C13 C12 C11 118.3(3)
C13 C12 C23 119.7(3)
C12 C13 H13 119.4
C14 C13 C12 121.2(3)
C14 C13 H13 119.4
C13 C14 H14 119.8
C13 C14 C15 120.4(3)
C15 C14 H14 119.8
C14 C15 H15 119.6
C14 C15 C16 120.7(3)
C16 C15 H15 119.6
C11 C16 C26 120.8(3)
C15 C16 C11 118.3(3)
C15 C16 C26 120.8(3)
C18 C17 C10 120.0(3)
C18 C17 C22 121.8(3)
C22 C17 C10 118.2(3)
C17 C18 C29 121.6(3)
C19 C18 C17 118.4(3)
C19 C18 C29 119.8(3)
C18 C19 H19 119.7
C20 C19 C18 120.6(3)
C20 C19 H19 119.7
C19 C20 H20 119.8
C19 C20 C21 120.4(3)
C21 C20 H20 119.8
C20 C21 H21 119.4
C20 C21 C22 121.2(3)
C22 C21 H21 119.4
C17 C22 C32 122.0(3)
C21 C22 C17 117.5(3)
C21 C22 C32 120.5(3)
C12 C23 H23 107.5
C12 C23 C24 112.6(3)
C12 C23 C25 110.0(3)
C24 C23 H23 107.5
C24 C23 C25 111.6(3)
C25 C23 H23 107.5
C23 C24 H24A 109.5
C23 C24 H24B 109.5
C23 C24 H24C 109.5
H24A C24 H24B 109.5
H24A C24 H24C 109.5
H24B C24 H24C 109.5
C23 C25 H25A 109.5
C23 C25 H25B 109.5
C23 C25 H25C 109.5
H25A C25 H25B 109.5
H25A C25 H25C 109.5
H25B C25 H25C 109.5
C16 C26 H26 107.8
C16 C26 C27 111.2(3)
C16 C26 C28 112.0(3)
C27 C26 H26 107.8
C28 C26 H26 107.8
C28 C26 C27 110.1(3)
C26 C27 H27A 109.5
C26 C27 H27B 109.5
C26 C27 H27C 109.5
H27A C27 H27B 109.5
H27A C27 H27C 109.5
H27B C27 H27C 109.5
C26 C28 H28A 109.5
C26 C28 H28B 109.5
C26 C28 H28C 109.5
H28A C28 H28B 109.5
H28A C28 H28C 109.5
H28B C28 H28C 109.5
C18 C29 H29 107.7
C18 C29 C31 109.2(3)
C30 C29 C18 113.5(3)
C30 C29 H29 107.7
C30 C29 C31 110.9(3)
C31 C29 H29 107.7
C29 C30 H30A 109.5
C29 C30 H30B 109.5
C29 C30 H30C 109.5
H30A C30 H30B 109.5
H30A C30 H30C 109.5
H30B C30 H30C 109.5
C29 C31 H31A 109.5
C29 C31 H31B 109.5
C29 C31 H31C 109.5
H31A C31 H31B 109.5
H31A C31 H31C 109.5
H31B C31 H31C 109.5
C22 C32 H32 106.8
C22 C32 C33 110.4(3)
C33 C32 H32 106.8
C34 C32 C22 113.8(3)
C34 C32 H32 106.8
C34 C32 C33 111.8(3)
C32 C33 H33A 109.5
C32 C33 H33B 109.5
C32 C33 H33C 109.5
H33A C33 H33B 109.5
H33A C33 H33C 109.5
H33B C33 H33C 109.5
C32 C34 H34A 109.5
C32 C34 H34B 109.5
C32 C34 H34C 109.5
H34A C34 H34B 109.5
H34A C34 H34C 109.5
H34B C34 H34C 109.5
N2 C35 Pd2 173.4(3)
C37 C36 H36 117.7
C37 C36 C38 124.6(6)
C37 C36 Pd2 71.5(3)
C38 C36 H36 117.7
C38 C36 Pd2 70.6(3)
Pd2 C36 H36 134.3
C37 C36B H36B 112.8
C37 C36B Pd2 73.4(5)
C38 C36B H36B 112.8
C38 C36B C37 134.3(13)
C38 C36B Pd2 73.0(6)
Pd2 C36B H36B 138.1
C36 C37 H37A 120.0
C36 C37 H37B 120.0
C36 C37 H37C 85.9
C36 C37 H37D 144.7
C36 C37 Pd2 71.6(3)
C36B C37 C36 41.8(8)
C36B C37 H37A 83.2
C36B C37 H37B 149.7
C36B C37 H37C 120.0
C36B C37 H37D 120.0
C36B C37 Pd2 70.3(6)
H37A C37 H37B 120.0
H37A C37 H37C 113.0
H37A C37 H37D 74.1
H37B C37 H37C 71.3
H37B C37 H37D 57.2
H37C C37 H37D 120.0
Pd2 C37 H37A 67.6
Pd2 C37 H37B 134.2
Pd2 C37 H37C 65.4
Pd2 C37 H37D 138.8
C36 C38 H38A 120.0
C36 C38 H38B 120.0
C36 C38 H38C 85.6
C36 C38 H38D 145.1
C36 C38 Pd2 72.1(3)
C36B C38 C36 42.0(7)
C36B C38 H38A 83.2
C36B C38 H38B 149.4
C36B C38 H38C 120.0
C36B C38 H38D 120.0
C36B C38 Pd2 71.4(5)
H38A C38 H38B 120.0
H38A C38 H38C 113.1
H38A C38 H38D 74.1
H38B C38 H38C 71.7
H38B C38 H38D 56.9
H38C C38 H38D 120.0
Pd2 C38 H38A 67.4
Pd2 C38 H38B 133.7
Pd2 C38 H38C 64.7
Pd2 C38 H38D 138.3
C40 C39 N2 118.9(3)
C44 C39 C40 123.5(3)
C44 C39 N2 117.6(3)
C39 C40 C45 120.5(3)
C41 C40 C39 116.6(3)
C41 C40 C45 122.9(3)
C40 C41 H41 119.3
C42 C41 C40 121.3(3)
C42 C41 H41 119.3
C41 C42 H42 119.9
C41 C42 C43 120.3(3)
C43 C42 H42 119.9
C42 C43 H43 119.5
C44 C43 C42 121.0(3)
C44 C43 H43 119.5
C39 C44 C51 120.1(3)
C43 C44 C39 117.3(3)
C43 C44 C51 122.6(3)
C46 C45 C40 119.6(3)
C50 C45 C40 118.8(3)
C50 C45 C46 121.6(3)
C45 C46 C57 122.0(3)
C47 C46 C45 118.1(3)
C47 C46 C57 119.8(3)
C46 C47 H47 119.5
C48 C47 C46 121.0(3)
C48 C47 H47 119.5
C47 C48 H48 120.0
C49 C48 C47 120.0(3)
C49 C48 H48 120.0
C48 C49 H49 119.1
C48 C49 C50 121.8(3)
C50 C49 H49 119.1
C45 C50 C60 121.4(3)
C49 C50 C45 117.6(3)
C49 C50 C60 121.0(3)
C52 C51 C44 118.3(3)
C56 C51 C44 120.4(3)
C56 C51 C52 121.3(3)
C51 C52 C63 121.9(3)
C53 C52 C51 118.6(3)
C53 C52 C63 119.5(3)
C52 C53 H53 119.7
C54 C53 C52 120.6(3)
C54 C53 H53 119.7
C53 C54 H54 119.6
C53 C54 C55 120.8(3)
C55 C54 H54 119.6
C54 C55 H55 119.8
C54 C55 C56 120.4(3)
C56 C55 H55 119.8
C51 C56 C55 118.3(3)
C51 C56 C66 123.0(3)
C55 C56 C66 118.6(3)
C46 C57 H57 107.7
C46 C57 C59 109.6(3)
C58 C57 C46 113.1(3)
C58 C57 H57 107.7
C58 C57 C59 110.9(4)
C59 C57 H57 107.7
C57 C58 H58A 109.5
C57 C58 H58B 109.5
C57 C58 H58C 109.5
H58A C58 H58B 109.5
H58A C58 H58C 109.5
H58B C58 H58C 109.5
C57 C59 H59A 109.5
C57 C59 H59B 109.5
C57 C59 H59C 109.5
H59A C59 H59B 109.5
H59A C59 H59C 109.5
H59B C59 H59C 109.5
C50 C60 H60 107.3
C50 C60 C61 109.2(3)
C50 C60 C62 114.2(3)
C61 C60 H60 107.3
C62 C60 H60 107.3
C62 C60 C61 111.3(3)
C60 C61 H61A 109.5
C60 C61 H61B 109.5
C60 C61 H61C 109.5
H61A C61 H61B 109.5
H61A C61 H61C 109.5
H61B C61 H61C 109.5
C60 C62 H62A 109.5
C60 C62 H62B 109.5
C60 C62 H62C 109.5
H62A C62 H62B 109.5
H62A C62 H62C 109.5
H62B C62 H62C 109.5
C52 C63 H63 107.7
C52 C63 H63A 108.4
C52 C63 C64 108.0(4)
C52 C63 C64B 115.9(6)
C52 C63 C65B 107.7(7)
H63 C63 H63A 26.0
C64 C63 H63 107.7
C64 C63 H63A 83.2
C64 C63 C65B 136.2(7)
C65 C63 C52 113.5(5)
C65 C63 H63 107.7
C65 C63 H63A 126.9
C65 C63 C64 112.0(5)
C65 C63 C64B 81.1(7)
C65 C63 C65B 28.1(6)
C64B C63 H63 127.3
C64B C63 H63A 108.4
C64B C63 C64 31.9(5)
C64B C63 C65B 107.8(8)
C65B C63 H63 84.4
C65B C63 H63A 108.4
C63 C64 H64A 109.5
C63 C64 H64B 109.5
C63 C64 H64C 109.5
C63 C65 H65A 109.5
C63 C65 H65B 109.5
C63 C65 H65C 109.5
C63 C64B H64D 109.5
C63 C64B H64E 109.5
C63 C64B H64F 109.5
H64D C64B H64E 109.5
H64D C64B H64F 109.5
H64E C64B H64F 109.5
C63 C65B H65D 109.5
C63 C65B H65E 109.5
C63 C65B H65F 109.5
H65D C65B H65E 109.5
H65D C65B H65F 109.5
H65E C65B H65F 109.5
C56 C66 H66 107.8
C56 C66 C68 112.4(3)
C67 C66 C56 110.8(3)
C67 C66 H66 107.8
C67 C66 C68 110.1(3)
C68 C66 H66 107.8
C66 C67 H67A 109.5
C66 C67 H67B 109.5
C66 C67 H67C 109.5
H67A C67 H67B 109.5
H67A C67 H67C 109.5
H67B C67 H67C 109.5
C66 C68 H68A 109.5
C66 C68 H68B 109.5
C66 C68 H68C 109.5
H68A C68 H68B 109.5
H68A C68 H68C 109.5
H68B C68 H68C 109.5
H1SA C1S H1SB 108.7
C2S C1S H1SA 110.6
C2S C1S H1SB 110.6
O1S C1S H1SA 110.6
O1S C1S H1SB 110.6
O1S C1S C2S 105.9(3)
C1S C2S H2SA 111.0
C1S C2S H2SB 111.0
C1S C2S C3S 103.7(4)
H2SA C2S H2SB 109.0
C3S C2S H2SA 111.0
C3S C2S H2SB 111.0
C2S C3S H3SA 111.1
C2S C3S H3SB 111.1
H3SA C3S H3SB 109.0
C4S C3S C2S 103.4(4)
C4S C3S H3SA 111.1
C4S C3S H3SB 111.1
C3S C4S H4SA 110.2
C3S C4S H4SB 110.2
H4SA C4S H4SB 108.5
O1S C4S C3S 107.3(4)
O1S C4S H4SA 110.2
O1S C4S H4SB 110.2
C1 N1 C5 172.3(3)
C35 N2 C39 170.2(3)
C4S O1S C1S 109.2(3)
C1 Pd1 C2 130.0(2)
C1 Pd1 C2B 127.5(3)
C1 Pd1 C3 165.34(14)
C1 Pd1 C4 96.5(3)
C1 Pd1 C4B 99.1(3)
C1 Pd1 Cl1 96.92(10)
C2 Pd1 C2B 22.8(3)
C2 Pd1 C3 37.6(2)
C2 Pd1 C4B 31.0(3)
C2 Pd1 Cl1 132.5(2)
C2B Pd1 Cl1 131.3(3)
C3 Pd1 C2B 37.8(3)
C3 Pd1 Cl1 96.81(10)
C4 Pd1 C2 39.0(3)
C4 Pd1 C2B 31.7(3)
C4 Pd1 C3 68.9(3)
C4 Pd1 C4B 20.3(3)
C4 Pd1 Cl1 160.4(3)
C4B Pd1 C2B 37.7(4)
C4B Pd1 C3 67.9(3)
C4B Pd1 Cl1 162.9(3)
C35 Pd2 C36 131.9(2)
C35 Pd2 C36B 129.1(3)
C35 Pd2 C37 165.35(17)
C35 Pd2 C38 97.40(15)
C35 Pd2 Cl2 94.90(9)
C36 Pd2 Cl2 132.23(18)
C36B Pd2 C36 26.0(5)
C36B Pd2 C37 36.3(3)
C36B Pd2 C38 35.6(4)
C36B Pd2 Cl2 130.9(4)
C37 Pd2 C36 36.9(2)
C37 Pd2 Cl2 98.42(14)
C38 Pd2 C36 37.3(2)
C38 Pd2 C37 68.80(18)
C38 Pd2 Cl2 166.53(12)

loop_
_geom_bond_atom_site_label_1
_geom_bond_atom_site_label_2
_geom_bond_distance
C1 N1 1.151(4)
C1 Pd1 1.986(3)
C2 H2 0.9500
C2 C3 1.382(9)
C2 C4 1.405(11)
C2 Pd1 2.117(6)
C2B H2B 0.9500
C2B C3 1.413(11)
C2B C4B 1.405(15)
C2B Pd1 2.192(8)
C3 H3AA 0.9500
C3 H3AB 0.9500
C3 H3BC 0.9500
C3 H3BD 0.9500
C3 Pd1 2.171(3)
C4 H4A 0.9500
C4 H4B 0.9500
C4 Pd1 2.094(7)
C4B H4BA 0.9500
C4B H4BB 0.9500
C4B Pd1 2.157(10)
C5 C6 1.397(4)
C5 C10 1.389(4)
C5 N1 1.408(4)
C6 C7 1.384(4)
C6 C11 1.497(4)
C7 H7 0.9500
C7 C8 1.385(5)
C8 H8 0.9500
C8 C9 1.381(4)
C9 H9 0.9500
C9 C10 1.391(4)
C10 C17 1.500(4)
C11 C12 1.397(4)
C11 C16 1.411(4)
C12 C13 1.388(5)
C12 C23 1.518(5)
C13 H13 0.9500
C13 C14 1.371(5)
C14 H14 0.9500
C14 C15 1.377(5)
C15 H15 0.9500
C15 C16 1.388(5)
C16 C26 1.521(5)
C17 C18 1.401(4)
C17 C22 1.404(4)
C18 C19 1.398(4)
C18 C29 1.520(5)
C19 H19 0.9500
C19 C20 1.378(5)
C20 H20 0.9500
C20 C21 1.382(5)
C21 H21 0.9500
C21 C22 1.402(4)
C22 C32 1.519(5)
C23 H23 1.0000
C23 C24 1.529(5)
C23 C25 1.535(5)
C24 H24A 0.9800
C24 H24B 0.9800
C24 H24C 0.9800
C25 H25A 0.9800
C25 H25B 0.9800
C25 H25C 0.9800
C26 H26 1.0000
C26 C27 1.525(5)
C26 C28 1.522(5)
C27 H27A 0.9800
C27 H27B 0.9800
C27 H27C 0.9800
C28 H28A 0.9800
C28 H28B 0.9800
C28 H28C 0.9800
C29 H29 1.0000
C29 C30 1.520(5)
C29 C31 1.530(5)
C30 H30A 0.9800
C30 H30B 0.9800
C30 H30C 0.9800
C31 H31A 0.9800
C31 H31B 0.9800
C31 H31C 0.9800
C32 H32 1.0000
C32 C33 1.522(5)
C32 C34 1.514(5)
C33 H33A 0.9800
C33 H33B 0.9800
C33 H33C 0.9800
C34 H34A 0.9800
C34 H34B 0.9800
C34 H34C 0.9800
C35 N2 1.151(4)
C35 Pd2 1.989(3)
C36 H36 0.9500
C36 C37 1.363(8)
C36 C38 1.372(7)
C36 Pd2 2.153(6)
C36B H36B 0.9500
C36B C37 1.328(9)
C36B C38 1.300(15)
C36B Pd2 2.115(12)
C37 H37A 0.9500
C37 H37B 0.9500
C37 H37C 0.9500
C37 H37D 0.9500
C37 Pd2 2.152(4)
C38 H38A 0.9500
C38 H38B 0.9500
C38 H38C 0.9500
C38 H38D 0.9500
C38 Pd2 2.134(4)
C39 C40 1.400(4)
C39 C44 1.395(4)
C39 N2 1.406(4)
C40 C41 1.395(4)
C40 C45 1.495(4)
C41 H41 0.9500
C41 C42 1.379(5)
C42 H42 0.9500
C42 C43 1.388(4)
C43 H43 0.9500
C43 C44 1.384(4)
C44 C51 1.499(4)
C45 C46 1.404(5)
C45 C50 1.403(5)
C46 C47 1.399(5)
C46 C57 1.518(5)
C47 H47 0.9500
C47 C48 1.377(5)
C48 H48 0.9500
C48 C49 1.373(5)
C49 H49 0.9500
C49 C50 1.395(5)
C50 C60 1.519(5)
C51 C52 1.404(4)
C51 C56 1.398(4)
C52 C53 1.396(4)
C52 C63 1.513(5)
C53 H53 0.9500
C53 C54 1.375(5)
C54 H54 0.9500
C54 C55 1.382(5)
C55 H55 0.9500
C55 C56 1.404(4)
C56 C66 1.522(4)
C57 H57 1.0000
C57 C58 1.517(5)
C57 C59 1.524(5)
C58 H58A 0.9800
C58 H58B 0.9800
C58 H58C 0.9800
C59 H59A 0.9800
C59 H59B 0.9800
C59 H59C 0.9800
C60 H60 1.0000
C60 C61 1.539(5)
C60 C62 1.530(5)
C61 H61A 0.9800
C61 H61B 0.9800
C61 H61C 0.9800
C62 H62A 0.9800
C62 H62B 0.9800
C62 H62C 0.9800
C63 H63 1.0000
C63 H63A 1.0000
C63 C64 1.539(10)
C63 C65 1.486(10)
C63 C64B 1.523(13)
C63 C65B 1.586(15)
C64 H64A 0.9800
C64 H64B 0.9800
C64 H64C 0.9800
C65 H65A 0.9800
C65 H65B 0.9800
C65 H65C 0.9800
C64B H64D 0.9800
C64B H64E 0.9800
C64B H64F 0.9800
C65B H65D 0.9800
C65B H65E 0.9800
C65B H65F 0.9800
C66 H66 1.0000
C66 C67 1.521(5)
C66 C68 1.523(5)
C67 H67A 0.9800
C67 H67B 0.9800
C67 H67C 0.9800
C68 H68A 0.9800
C68 H68B 0.9800
C68 H68C 0.9800
C1S H1SA 0.9900
C1S H1SB 0.9900
C1S C2S 1.477(6)
C1S O1S 1.429(5)
C2S H2SA 0.9900
C2S H2SB 0.9900
C2S C3S 1.490(6)
C3S H3SA 0.9900
C3S H3SB 0.9900
C3S C4S 1.467(6)
C4S H4SA 0.9900
C4S H4SB 0.9900
C4S O1S 1.419(5)
Cl1 Pd1 2.3478(11)
Cl2 Pd2 2.3609(11)
